data_7718274
loop_
_publ_author_name
'Gabilondo, Eric A.'
'Halasyamani, P. Shiv'

_publ_section_title
;
 Synthesis and large crystal growth of a family of mixed-anionic
 methanesulfonate salts by anionic site-substitution:
 Na<sub>5</sub>(SO<sub>3</sub>CH<sub>3</sub>)<sub>4</sub>(X) (X =
 BF<sub>4</sub><sup>-</sup>, ClO<sub>4</sub><sup>-</sup>,
 PF<sub>6</sub><sup>-</sup>, I<sup>-</sup>).
;
_journal_issue 13
_journal_name_full 'Dalton transactions (Cambridge, England : 2003)'
_journal_page_first 5301
_journal_page_last 5310
_journal_paper_doi 10.1039/d5dt00223k
_journal_volume 54
_journal_year 2025
_chemical_formula_moiety 'C4 H12 F6 Na5 O12 P S4'
_chemical_formula_sum 'C4 H12 F6 Na5 O12 P S4'
_chemical_formula_weight 640.30
_chemical_name_common 'Sodium Methanesulfonate Hexafluorophosphate'
_space_group_crystal_system monoclinic
_space_group_IT_number 12
_space_group_name_Hall '-I 2y'
_space_group_name_H-M_alt 'I 1 2/m 1'
_atom_sites_solution_hydrogens difmap
_audit_creation_method SHELXL-2019/3
_audit_update_record
;
2025-02-23 deposited with the CCDC.	2025-03-05 downloaded from the CCDC.
;
_cell_angle_alpha 90
_cell_angle_beta 103.946(2)
_cell_angle_gamma 90
_cell_formula_units_Z 2
_cell_length_a 12.9030(3)
_cell_length_b 5.54490(10)
_cell_length_c 15.1892(6)
_cell_measurement_reflns_used 2861
_cell_measurement_temperature 298(2)
_cell_measurement_theta_max 26.54
_cell_measurement_theta_min 2.37
_cell_volume 1054.69(5)
_computing_cell_refinement 'Bruker SAINT'
_computing_data_collection 'Bruker APEX2'
_computing_data_reduction 'Bruker SAINT'
_computing_molecular_graphics 'Olex2 1.5 (Dolomanov et al., 2009)'
_computing_publication_material 'Olex2 1.5 (Dolomanov et al., 2009)'
_computing_structure_refinement 'SHELXL-2019/2 (Sheldrick, 2019)'
_computing_structure_solution 'SHELXT 2014/4 (Sheldrick, 2014)'
_diffrn_ambient_temperature 298(2)
_diffrn_measured_fraction_theta_full 1.000
_diffrn_measured_fraction_theta_max 1.000
_diffrn_measurement_device_type 'Bruker APEX-II CCD'
_diffrn_measurement_method '\f and \w scans'
_diffrn_radiation_type MoK\a
_diffrn_radiation_wavelength 0.71073
_diffrn_reflns_av_R_equivalents 0.0349
_diffrn_reflns_av_unetI/netI 0.0221
_diffrn_reflns_Laue_measured_fraction_full 1.000
_diffrn_reflns_Laue_measured_fraction_max 1.000
_diffrn_reflns_limit_h_max 16
_diffrn_reflns_limit_h_min -15
_diffrn_reflns_limit_k_max 7
_diffrn_reflns_limit_k_min -7
_diffrn_reflns_limit_l_max 19
_diffrn_reflns_limit_l_min -18
_diffrn_reflns_number 8438
_diffrn_reflns_point_group_measured_fraction_full 1.000
_diffrn_reflns_point_group_measured_fraction_max 1.000
_diffrn_reflns_theta_full 25.242
_diffrn_reflns_theta_max 26.724
_diffrn_reflns_theta_min 1.863
_exptl_absorpt_coefficient_mu 0.734
_exptl_absorpt_correction_T_max 0.7454
_exptl_absorpt_correction_T_min 0.6789
_exptl_absorpt_correction_type multi-scan
_exptl_absorpt_process_details
;
SADABS-2014/5 (Bruker,2014/5) was used for absorption correction.
wR2(int) was 0.0509 before and 0.0444 after correction.
The Ratio of minimum to maximum transmission is 0.9108.
The \l/2 correction factor is 0.00150.
;
_exptl_crystal_colour Colourless
_exptl_crystal_density_diffrn 2.016
_exptl_crystal_description Plate
_exptl_crystal_F_000 640
_exptl_crystal_size_max 0.15
_exptl_crystal_size_mid 0.13
_exptl_crystal_size_min 0.05
_refine_diff_density_max 0.379
_refine_diff_density_min -0.352
_refine_diff_density_rms 0.061
_refine_ls_extinction_method none
_refine_ls_goodness_of_fit_ref 1.049
_refine_ls_hydrogen_treatment constr
_refine_ls_matrix_type full
_refine_ls_number_parameters 116
_refine_ls_number_reflns 1246
_refine_ls_number_restraints 29
_refine_ls_restrained_S_all 1.046
_refine_ls_R_factor_all 0.0407
_refine_ls_R_factor_gt 0.0311
_refine_ls_shift/su_max 0.000
_refine_ls_shift/su_mean 0.000
_refine_ls_structure_factor_coef Fsqd
_refine_ls_weighting_details 'w=1/[\s^2^(Fo^2^)+(0.0290P)^2^+2.1465P] where P=(Fo^2^+2Fc^2^)/3'
_refine_ls_weighting_scheme calc
_refine_ls_wR_factor_gt 0.0710
_refine_ls_wR_factor_ref 0.0760
_reflns_Friedel_coverage 0.000
_reflns_number_gt 1043
_reflns_number_total 1246
_reflns_threshold_expression 'I > 2\s(I)'
_cod_data_source_file d5dt00223k2.cif
_cod_data_source_block int1_a_pl
_cod_depositor_comments 'Adding full bibliography for 7718273--7718276.cif.'
_cod_original_sg_symbol_H-M 'I 2/m'
_cod_database_code 7718274
_shelx_shelxl_version_number 2019/3
_shelx_space_group_comment
;
The symmetry employed for this shelxl refinement is uniquely defined
by the following loop, which should always be used as a source of
symmetry information in preference to the above space-group names.
They are only intended as comments.
;
_shelx_estimated_absorpt_t_min 0.898
_shelx_estimated_absorpt_t_max 0.964

loop_
_space_group_symop_operation_xyz
'x, y, z'
'-x, y, -z'
'x+1/2, y+1/2, z+1/2'
'-x+1/2, y+1/2, -z+1/2'
'-x, -y, -z'
'x, -y, z'
'-x+1/2, -y+1/2, -z+1/2'
'x+1/2, -y+1/2, z+1/2'

loop_
_atom_site_label
_atom_site_type_symbol
_atom_site_fract_x
_atom_site_fract_y
_atom_site_fract_z
_atom_site_U_iso_or_equiv
_atom_site_adp_type
_atom_site_occupancy
_atom_site_site_symmetry_order
_atom_site_calc_flag
_atom_site_refinement_flags_posn
_atom_site_refinement_flags_adp
_atom_site_refinement_flags_occupancy
_atom_site_disorder_assembly
_atom_site_disorder_group
S1 S 0.35965(6) 1.000000 0.54931(5) 0.02146(18) Uani 1 2 d S T P . .
S2 S 0.10894(6) 0.000000 0.25543(5) 0.0262(2) Uani 1 2 d S T P . .
P1 P 0.000000 0.500000 0.500000 0.0314(3) Uani 1 4 d DS T P . .
Na1 Na 0.22422(10) 0.500000 0.40716(8) 0.0317(3) Uani 1 2 d S T P . .
Na2 Na 0.000000 0.000000 0.000000 0.0358(4) Uani 1 4 d S T P . .
Na3 Na 0.63900(10) 1.000000 0.65681(9) 0.0417(4) Uani 1 2 d S T P . .
F1A F 0.0803(5) 0.500000 0.5973(3) 0.0630(17) Uani 0.664(3) 2 d DS T P A 1
F2A F -0.0709(2) 0.6990(6) 0.53222(19) 0.0706(9) Uani 0.664(3) 1 d D . P A 1
F1B F 0.058(3) 0.500000 0.6052(11) 0.0630(17) Uani 0.182(3) 2 d DS T P B 2
F2B F 0.000000 0.784(2) 0.500000 0.071(3) Uani 0.182(3) 2 d DS T P A 2
F3B F -0.1141(10) 0.500000 0.5217(12) 0.0706(9) Uani 0.182(3) 2 d DS T P A 2
F1C F 0.0050(16) 0.500000 0.6038(8) 0.0630(17) Uani 0.154(3) 2 d DS T P A 3
F2C F 0.000000 0.784(2) 0.500000 0.071(3) Uani 0.154(3) 2 d DS T P A 3
F3C F -0.1281(10) 0.500000 0.4755(14) 0.0706(9) Uani 0.154(3) 2 d DS T P A 3
O1 O 0.1433(3) 0.2689(6) 0.2817(2) 0.0280(7) Uani 0.5 1 d . . P C 5
O2 O 0.1757(3) 0.1547(7) 0.3123(2) 0.0329(8) Uani 0.5 1 d . . P C 6
O3 O 0.10394(18) 0.000000 0.15957(14) 0.0357(6) Uani 1 2 d S T P C .
O4 O 0.34830(15) 0.7854(4) 0.49426(13) 0.0545(6) Uani 1 1 d . . . . .
O5 O 0.45782(19) 1.000000 0.61778(17) 0.0498(7) Uani 1 2 d S T P . .
C1 C 0.2558(3) 1.000000 0.6057(3) 0.0424(9) Uani 1 2 d S T P . .
H1A H 0.188468 0.957630 0.562729 0.051 Uiso 0.5 1 d R U P . .
H1B H 0.249448 1.160750 0.630679 0.051 Uiso 0.5 1 d R U P . .
H1C H 0.271278 0.881620 0.654989 0.051 Uiso 0.5 1 d R U P . .
C2 C -0.0209(2) 0.000000 0.2704(2) 0.0347(8) Uani 1 2 d S T P C .
H2A H -0.019700 -0.048140 0.332664 0.042 Uiso 0.5 1 d R U P . .
H2B H -0.064580 -0.114080 0.227814 0.042 Uiso 0.5 1 d R U P . .
H2C H -0.051260 0.162220 0.258923 0.042 Uiso 0.5 1 d R U P . .

loop_
_atom_site_aniso_label
_atom_site_aniso_U_11
_atom_site_aniso_U_22
_atom_site_aniso_U_33
_atom_site_aniso_U_23
_atom_site_aniso_U_13
_atom_site_aniso_U_12
S1 0.0202(4) 0.0203(4) 0.0231(4) 0.000 0.0037(3) 0.000
S2 0.0200(4) 0.0367(5) 0.0218(4) 0.000 0.0049(3) 0.000
P1 0.0302(6) 0.0321(7) 0.0359(7) 0.000 0.0153(5) 0.000
Na1 0.0384(7) 0.0227(6) 0.0292(7) 0.000 -0.0012(5) 0.000
Na2 0.0201(9) 0.0554(12) 0.0281(9) 0.000 -0.0014(7) 0.000
Na3 0.0267(7) 0.0675(10) 0.0293(7) 0.000 0.0038(5) 0.000
F1A 0.058(4) 0.079(2) 0.0448(18) 0.000 -0.003(2) 0.000
F2A 0.075(2) 0.071(2) 0.0709(18) -0.0126(16) 0.0270(16) 0.0336(18)
F1B 0.058(4) 0.079(2) 0.0448(18) 0.000 -0.003(2) 0.000
F2B 0.072(6) 0.021(4) 0.111(7) 0.000 0.007(5) 0.000
F3B 0.075(2) 0.071(2) 0.0709(18) -0.0126(16) 0.0270(16) 0.0336(18)
F1C 0.058(4) 0.079(2) 0.0448(18) 0.000 -0.003(2) 0.000
F2C 0.072(6) 0.021(4) 0.111(7) 0.000 0.007(5) 0.000
F3C 0.075(2) 0.071(2) 0.0709(18) -0.0126(16) 0.0270(16) 0.0336(18)
O1 0.0340(19) 0.0186(19) 0.0311(18) -0.0048(14) 0.0071(15) -0.0069(14)
O2 0.0290(19) 0.028(2) 0.042(2) -0.0114(16) 0.0096(16) -0.0073(15)
O3 0.0343(13) 0.0490(15) 0.0240(11) 0.000 0.0076(9) 0.000
O4 0.0519(12) 0.0488(12) 0.0688(13) -0.0361(10) 0.0260(10) -0.0182(9)
O5 0.0261(13) 0.075(2) 0.0415(14) 0.000 -0.0046(11) 0.000
C1 0.0350(19) 0.047(2) 0.050(2) 0.000 0.0214(17) 0.000
C2 0.0236(16) 0.0402(19) 0.0416(19) 0.000 0.0106(14) 0.000

loop_
_atom_type_symbol
_atom_type_description
_atom_type_scat_dispersion_real
_atom_type_scat_dispersion_imag
_atom_type_scat_source
C C 0.0033 0.0016 'International Tables Vol C Tables 4.2.6.8 and 6.1.1.4'
H H 0.0000 0.0000 'International Tables Vol C Tables 4.2.6.8 and 6.1.1.4'
F F 0.0171 0.0103 'International Tables Vol C Tables 4.2.6.8 and 6.1.1.4'
Na Na 0.0362 0.0249 'International Tables Vol C Tables 4.2.6.8 and 6.1.1.4'
O O 0.0106 0.0060 'International Tables Vol C Tables 4.2.6.8 and 6.1.1.4'
P P 0.1023 0.0942 'International Tables Vol C Tables 4.2.6.8 and 6.1.1.4'
S S 0.1246 0.1234 'International Tables Vol C Tables 4.2.6.8 and 6.1.1.4'

loop_
_geom_angle_atom_site_label_1
_geom_angle_atom_site_label_2
_geom_angle_atom_site_label_3
_geom_angle
_geom_angle_site_symmetry_1
_geom_angle_site_symmetry_3
_geom_angle_publ_flag
O5 S1 O4 111.70(10) . . ?
O5 S1 O4 111.70(10) . 6_575 ?
O4 S1 O4 111.30(18) . 6_575 ?
O5 S1 C1 106.94(17) . . ?
O4 S1 C1 107.46(10) . . ?
O4 S1 C1 107.46(10) 6_575 . ?
O5 S1 Na3 120.56(12) . 5_676 ?
O4 S1 Na3 56.29(9) . 5_676 ?
O4 S1 Na3 56.29(9) 6_575 5_676 ?
C1 S1 Na3 132.50(13) . 5_676 ?
O2 S2 O2 77.8(3) 6 . ?
O2 S2 O3 120.45(17) 6 . ?
O2 S2 O3 120.44(17) . . ?
O3 S2 O1 101.36(13) . 6 ?
O3 S2 O1 101.36(13) . . ?
O1 S2 O1 141.6(3) 6 . ?
O2 S2 C2 113.40(17) 6 . ?
O2 S2 C2 113.40(17) . . ?
O3 S2 C2 108.71(15) . . ?
O1 S2 C2 100.76(13) 6 . ?
O1 S2 C2 100.76(13) . . ?
O3 S2 Na3 102.36(10) . 5_666 ?
C2 S2 Na3 148.93(12) . 5_666 ?
O3 S2 Na3 60.73(3) . 3_434 ?
C2 S2 Na3 106.73(6) . 3_434 ?
Na3 S2 Na3 88.26(3) 5_666 3_434 ?
O3 S2 Na3 60.73(3) . 3_444 ?
C2 S2 Na3 106.73(6) . 3_444 ?
Na3 S2 Na3 88.26(3) 5_666 3_444 ?
Na3 S2 Na3 118.93(5) 3_434 3_444 ?
F1C P1 F1C 180.0 5_566 . ?
F1C P1 F2C 90.000(3) 5_566 . ?
F1C P1 F2C 90.000(4) . . ?
F2B P1 F3B 90.000(3) . . ?
F2B P1 F3B 90.000(6) 5_566 . ?
F3B P1 F3B 180.0 5_566 . ?
F2A P1 F2A 88.3(3) . 6_565 ?
F2A P1 F2A 91.7(3) . 2_556 ?
F2A P1 F2A 180.00(17) 6_565 2_556 ?
F2A P1 F2A 180.0 . 5_566 ?
F2A P1 F2A 91.7(3) 6_565 5_566 ?
F2A P1 F2A 88.3(3) 2_556 5_566 ?
F2A P1 F1A 89.5(2) . 5_566 ?
F2A P1 F1A 89.5(2) 6_565 5_566 ?
F2A P1 F1A 90.5(2) 2_556 5_566 ?
F2A P1 F1A 90.5(2) 5_566 5_566 ?
F3B Na1 O4 99.8(4) 5_566 . ?
O1 Na1 O4 157.02(11) . . ?
O1 Na1 O4 101.31(11) 6_565 . ?
O2 Na1 O4 154.37(11) . . ?
O2 Na1 O4 81.21(11) 6_565 . ?
F3C Na1 O4 89.2(3) 5_566 . ?
O4 Na1 O4 82.18(11) 6_565 . ?
O4 Na1 F2A 89.33(8) 6_565 5_566 ?
O4 Na1 F2A 122.85(9) . 5_566 ?
O4 Na1 F2A 122.85(9) 6_565 2_556 ?
O4 Na1 F2A 89.33(8) . 2_556 ?
F2A Na1 F2A 49.86(12) 5_566 2_556 ?
O4 Na1 O3 72.75(6) 6_565 7 ?
O4 Na1 O3 72.75(6) . 7 ?
F2A Na1 O3 155.07(6) 5_566 7 ?
F2A Na1 O3 155.07(6) 2_556 7 ?
O4 Na1 F1C 124.14(15) 6_565 5_566 ?
O4 Na1 F1C 124.14(15) . 5_566 ?
F2A Na1 F1C 34.91(17) 5_566 5_566 ?
F2A Na1 F1C 34.91(17) 2_556 5_566 ?
O3 Na1 F1C 155.0(2) 7 5_566 ?
O3 Na2 O3 180.00(13) 5 . ?
O3 Na2 O4 74.38(6) 5 8_454 ?
O3 Na2 O4 105.62(6) . 8_454 ?
O3 Na2 O4 105.62(6) 5 4_545 ?
O3 Na2 O4 74.38(6) . 4_545 ?
O4 Na2 O4 180.00(10) 8_454 4_545 ?
O3 Na2 O4 105.62(6) 5 7 ?
O3 Na2 O4 74.38(6) . 7 ?
O4 Na2 O4 101.55(8) 8_454 7 ?
O4 Na2 O4 78.45(8) 4_545 7 ?
O3 Na2 O4 74.38(6) 5 3_444 ?
O3 Na2 O4 105.62(6) . 3_444 ?
O4 Na2 O4 78.45(8) 8_454 3_444 ?
O4 Na2 O4 101.55(8) 4_545 3_444 ?
O4 Na2 O4 180.00(9) 7 3_444 ?
O3 Na2 Na1 130.87(6) 5 7 ?
O3 Na2 Na1 49.13(6) . 7 ?
O4 Na2 Na1 136.50(4) 8_454 7 ?
O4 Na2 Na1 43.50(4) 4_545 7 ?
O4 Na2 Na1 43.50(4) 7 7 ?
O4 Na2 Na1 136.50(4) 3_444 7 ?
O3 Na2 Na1 49.13(6) 5 3_444 ?
O3 Na2 Na1 130.87(6) . 3_444 ?
O4 Na2 Na1 43.50(4) 8_454 3_444 ?
O4 Na2 Na1 136.50(4) 4_545 3_444 ?
O4 Na2 Na1 136.50(4) 7 3_444 ?
O4 Na2 Na1 43.50(4) 3_444 3_444 ?
Na1 Na2 Na1 180.0 7 3_444 ?
O3 Na2 Na3 132.498(17) 5 3_444 ?
O3 Na2 Na3 47.502(17) . 3_444 ?
O4 Na2 Na3 136.75(5) 8_454 3_444 ?
O4 Na2 Na3 43.25(5) 4_545 3_444 ?
O4 Na2 Na3 101.07(4) 7 3_444 ?
O4 Na2 Na3 78.93(4) 3_444 3_444 ?
Na1 Na2 Na3 57.86(2) 7 3_444 ?
Na1 Na2 Na3 122.14(2) 3_444 3_444 ?
O3 Na2 Na3 47.502(17) 5 7 ?
O3 Na2 Na3 132.498(17) . 7 ?
O4 Na2 Na3 43.25(5) 8_454 7 ?
O4 Na2 Na3 136.75(5) 4_545 7 ?
O4 Na2 Na3 78.93(4) 7 7 ?
O4 Na2 Na3 101.07(4) 3_444 7 ?
Na1 Na2 Na3 122.14(2) 7 7 ?
Na1 Na2 Na3 57.86(2) 3_444 7 ?
Na3 Na2 Na3 180.00(3) 3_444 7 ?
O3 Na2 Na3 47.502(17) 5 7_565 ?
O3 Na2 Na3 132.498(17) . 7_565 ?
O4 Na2 Na3 101.07(4) 8_454 7_565 ?
O4 Na2 Na3 78.93(4) 4_545 7_565 ?
O4 Na2 Na3 136.75(5) 7 7_565 ?
O4 Na2 Na3 43.25(5) 3_444 7_565 ?
Na1 Na2 Na3 122.14(2) 7 7_565 ?
Na1 Na2 Na3 57.86(2) 3_444 7_565 ?
Na3 Na2 Na3 86.62(3) 3_444 7_565 ?
Na3 Na2 Na3 93.38(3) 7 7_565 ?
O3 Na2 Na3 132.498(17) 5 3_434 ?
O3 Na2 Na3 47.502(17) . 3_434 ?
O4 Na2 Na3 78.93(4) 8_454 3_434 ?
O4 Na2 Na3 101.07(4) 4_545 3_434 ?
O4 Na2 Na3 43.25(5) 7 3_434 ?
O4 Na2 Na3 136.75(5) 3_444 3_434 ?
Na1 Na2 Na3 57.86(2) 7 3_434 ?
Na1 Na2 Na3 122.14(2) 3_444 3_434 ?
Na3 Na2 Na3 93.38(3) 3_444 3_434 ?
Na3 Na2 Na3 86.62(3) 7 3_434 ?
Na3 Na2 Na3 180.00(6) 7_565 3_434 ?
O5 Na3 O1 91.95(11) . 8_565 ?
O5 Na3 O1 91.95(11) . 3 ?
O5 Na3 O2 159.46(8) . 2_666 ?
O5 Na3 O2 159.46(8) . 5_666 ?
O5 Na3 O4 92.82(8) . 2_656 ?
O5 Na3 O4 92.82(8) . 5_676 ?
O4 Na3 O4 53.92(8) 2_656 5_676 ?
O5 Na3 O3 81.06(5) . 3 ?
O4 Na3 O3 67.05(6) 2_656 3 ?
O4 Na3 O3 120.29(7) 5_676 3 ?
O5 Na3 O3 81.06(5) . 3_565 ?
O4 Na3 O3 120.29(7) 2_656 3_565 ?
O4 Na3 O3 67.05(6) 5_676 3_565 ?
O3 Na3 O3 160.99(11) 3 3_565 ?
O5 Na3 O2 99.42(9) . 8_565 ?
O4 Na3 O2 161.81(9) 2_656 8_565 ?
O4 Na3 O2 111.66(8) 5_676 8_565 ?
O3 Na3 O2 127.99(9) 3 8_565 ?
O3 Na3 O2 49.59(8) 3_565 8_565 ?
O5 Na3 O2 99.42(9) . 3 ?
O4 Na3 O2 111.66(8) 2_656 3 ?
O4 Na3 O2 161.81(9) 5_676 3 ?
O3 Na3 O2 49.59(8) 3 3 ?
O3 Na3 O2 127.99(9) 3_565 3 ?
O5 Na3 S1 89.57(8) . 5_676 ?
O4 Na3 S1 27.18(4) 2_656 5_676 ?
O4 Na3 S1 27.18(4) 5_676 5_676 ?
O3 Na3 S1 93.13(5) 3 5_676 ?
O3 Na3 S1 93.13(5) 3_565 5_676 ?
P1 F2A Na1 110.89(18) . 5_566 ?
P1 F3B Na1 159.7(12) . 5_566 ?
P1 F1C Na1 98.5(8) . 5_566 ?
P1 F3C Na1 121.0(10) . 5_566 ?
S2 O1 Na3 111.80(17) . 3_444 ?
S2 O1 Na1 140.4(2) . . ?
Na3 O1 Na1 106.75(14) 3_444 . ?
S2 O2 O2 51.11(17) . 6 ?
S2 O2 Na1 156.8(2) . . ?
O2 O2 Na1 143.33(10) 6 . ?
S2 O2 Na3 109.6(2) . 5_666 ?
Na1 O2 Na3 93.61(12) . 5_666 ?
S2 O2 Na3 86.93(18) . 3_444 ?
Na1 O2 Na3 86.08(12) . 3_444 ?
Na3 O2 Na3 109.49(12) 5_666 3_444 ?
S2 O3 Na2 150.71(14) . . ?
S2 O3 Na1 123.24(13) . 7 ?
Na2 O3 Na1 86.05(7) . 7 ?
S2 O3 Na3 92.69(5) . 3_444 ?
Na2 O3 Na3 92.10(5) . 3_444 ?
Na1 O3 Na3 80.90(5) 7 3_444 ?
S2 O3 Na3 92.69(5) . 3_434 ?
Na2 O3 Na3 92.10(5) . 3_434 ?
Na1 O3 Na3 80.90(5) 7 3_434 ?
Na3 O3 Na3 160.99(11) 3_444 3_434 ?
S1 O4 Na1 145.34(12) . . ?
S1 O4 Na2 122.18(11) . 3 ?
Na1 O4 Na2 90.83(6) . 3 ?
S1 O4 Na3 96.53(10) . 5_676 ?
Na1 O4 Na3 89.48(7) . 5_676 ?
Na2 O4 Na3 95.97(6) 3 5_676 ?
S1 O5 Na3 149.87(18) . . ?
S1 C1 H1A 109.5 . . ?
S1 C1 H1B 109.5 . . ?
H1A C1 H1B 109.4 . . ?
S1 C1 H1C 109.5 . . ?
H1A C1 H1C 109.4 . . ?
H1B C1 H1C 109.5 . . ?
S1 C1 H1A 109.48(13) . 6_575 ?
H1A C1 H1A 27.7 . 6_575 ?
H1B C1 H1A 84.1 . 6_575 ?
H1C C1 H1A 130.8 . 6_575 ?
S1 C1 H1B 109.50(3) . 6_575 ?
H1A C1 H1B 84.1 . 6_575 ?
H1B C1 H1B 130.9 . 6_575 ?
H1C C1 H1B 27.7 . 6_575 ?
H1A C1 H1B 109.4 6_575 6_575 ?
S1 C1 H1C 109.50(9) . 6_575 ?
H1A C1 H1C 130.8 . 6_575 ?
H1B C1 H1C 27.7 . 6_575 ?
H1C C1 H1C 84.1 . 6_575 ?
H1A C1 H1C 109.4 6_575 6_575 ?
H1B C1 H1C 109.5 6_575 6_575 ?
S2 C2 H2A 109.5 . . ?
S2 C2 H2B 109.4 . . ?
H2A C2 H2B 109.5 . . ?
S2 C2 H2C 109.5 . . ?
H2A C2 H2C 109.5 . . ?
H2B C2 H2C 109.5 . . ?
S2 C2 H2A 109.52(11) . 6 ?
H2A C2 H2A 31.6 . 6 ?
H2B C2 H2A 133.2 . 6 ?
H2C C2 H2A 80.4 . 6 ?
S2 C2 H2B 109.43(9) . 6 ?
H2A C2 H2B 133.2 . 6 ?
H2B C2 H2B 80.4 . 6 ?
H2C C2 H2B 31.6 . 6 ?
H2A C2 H2B 109.5 6 6 ?
S2 C2 H2C 109.46(3) . 6 ?
H2A C2 H2C 80.4 . 6 ?
H2B C2 H2C 31.6 . 6 ?
H2C C2 H2C 133.2 . 6 ?
H2A C2 H2C 109.5 6 6 ?
H2B C2 H2C 109.5 6 6 ?

loop_
_geom_bond_atom_site_label_1
_geom_bond_atom_site_label_2
_geom_bond_distance
_geom_bond_site_symmetry_2
_geom_bond_publ_flag
S1 O5 1.432(2) . ?
S1 O4 1.4415(17) . ?
S1 O4 1.4415(17) 6_575 ?
S1 C1 1.755(3) . ?
S1 Na3 3.1351(15) 5_676 ?
S2 O2 1.366(3) 6 ?
S2 O2 1.366(3) . ?
S2 O3 1.442(2) . ?
S2 O1 1.579(3) 6 ?
S2 O1 1.579(3) . ?
S2 C2 1.743(3) . ?
S2 Na3 3.2039(15) 5_666 ?
S2 Na3 3.2188(8) 3_434 ?
S2 Na3 3.2188(8) 3_444 ?
P1 F1C 1.562(12) 5_566 ?
P1 F1C 1.562(12) . ?
P1 F2B 1.572(11) . ?
P1 F2B 1.572(11) 5_566 ?
P1 F2C 1.574(13) . ?
P1 F3B 1.584(11) 5_566 ?
P1 F3B 1.584(11) . ?
P1 F2A 1.585(2) . ?
P1 F2A 1.585(2) 6_565 ?
P1 F2A 1.585(2) 2_556 ?
P1 F2A 1.585(2) 5_566 ?
P1 F1A 1.588(5) 5_566 ?
Na1 F3B 1.981(12) 5_566 ?
Na1 O1 2.325(3) . ?
Na1 O1 2.325(3) 6_565 ?
Na1 O2 2.387(3) . ?
Na1 O2 2.387(3) 6_565 ?
Na1 F3C 2.404(18) 5_566 ?
Na1 O4 2.408(2) 6_565 ?
Na1 O4 2.408(2) . ?
Na1 F2A 2.618(4) 5_566 ?
Na1 F2A 2.618(4) 2_556 ?
Na1 O3 2.651(3) 7 ?
Na1 F1C 2.92(2) 5_566 ?
Na2 O3 2.471(2) 5 ?
Na2 O3 2.471(2) . ?
Na2 O4 2.502(2) 8_454 ?
Na2 O4 2.502(2) 4_545 ?
Na2 O4 2.502(2) 7 ?
Na2 O4 2.502(2) 3_444 ?
Na2 Na3 3.8101(9) 3_444 ?
Na2 Na3 3.8101(9) 7 ?
Na2 Na3 3.8101(9) 7_565 ?
Na2 Na3 3.8101(9) 3_434 ?
Na3 O5 2.269(3) . ?
Na3 O1 2.279(4) 8_565 ?
Na3 O1 2.279(4) 3 ?
Na3 O2 2.476(4) 2_666 ?
Na3 O2 2.476(4) 5_666 ?
Na3 O4 2.625(2) 2_656 ?
Na3 O4 2.625(2) 5_676 ?
Na3 O3 2.8111(4) 3 ?
Na3 O3 2.8111(4) 3_565 ?
Na3 O2 2.989(4) 8_565 ?
Na3 O2 2.989(4) 3 ?
O2 O2 1.716(8) 6 ?
C1 H1A 0.9808 . ?
C1 H1B 0.9800 . ?
C1 H1C 0.9797 . ?
C1 H1A 0.9808 6_575 ?
C1 H1B 0.9800 6_575 ?
C1 H1C 0.9797 6_575 ?
C2 H2A 0.9799 . ?
C2 H2B 0.9800 . ?
C2 H2C 0.9800 . ?
C2 H2A 0.9799 6 ?
C2 H2B 0.9800 6 ?
C2 H2C 0.9800 6 ?

loop_
_geom_torsion_atom_site_label_1
_geom_torsion_atom_site_label_2
_geom_torsion_atom_site_label_3
_geom_torsion_atom_site_label_4
_geom_torsion
_geom_torsion_site_symmetry_1
_geom_torsion_site_symmetry_2
_geom_torsion_site_symmetry_3
_geom_torsion_site_symmetry_4
_geom_torsion_publ_flag
F2A P1 F2A Na1 -2.5(2) 6_565 . . 5_566 ?
F2A P1 F2A Na1 177.5(2) 2_556 . . 5_566 ?
F1A P1 F2A Na1 87.0(2) 5_566 . . 5_566 ?
F2B P1 F3B Na1 -90.000(7) . . . 5_566 ?
F2B P1 F3B Na1 90.000(6) 5_566 . . 5_566 ?
F2C P1 F1C Na1 90.000(0) . . . 5_566 ?
F1C P1 F3C Na1 180.000(1) 5_566 . . 5_566 ?
F1C P1 F3C Na1 0.000(1) . . . 5_566 ?
F2C P1 F3C Na1 -90.000(1) . . . 5_566 ?
O3 S2 O1 Na3 8.6(2) . . . 3_444 ?
O1 S2 O1 Na3 133.8(3) 6 . . 3_444 ?
C2 S2 O1 Na3 -103.17(19) . . . 3_444 ?
Na3 S2 O1 Na3 108.16(16) 5_666 . . 3_444 ?
Na3 S2 O1 Na3 57.1(4) 3_434 . . 3_444 ?
O3 S2 O1 Na1 -157.7(3) . . . . ?
O1 S2 O1 Na1 -32.5(6) 6 . . . ?
C2 S2 O1 Na1 90.5(3) . . . . ?
Na3 S2 O1 Na1 -58.2(3) 5_666 . . . ?
Na3 S2 O1 Na1 -109.2(3) 3_434 . . . ?
Na3 S2 O1 Na1 -166.3(4) 3_444 . . . ?
O3 S2 O2 O2 -118.3(2) . . . 6 ?
C2 S2 O2 O2 110.43(19) . . . 6 ?
Na3 S2 O2 O2 -40.6(2) 5_666 . . 6 ?
Na3 S2 O2 O2 -40.68(12) 3_434 . . 6 ?
Na3 S2 O2 O2 -150.17(8) 3_444 . . 6 ?
O2 S2 O2 Na1 -137.2(5) 6 . . . ?
O3 S2 O2 Na1 104.5(6) . . . . ?
C2 S2 O2 Na1 -26.8(7) . . . . ?
Na3 S2 O2 Na1 -177.8(8) 5_666 . . . ?
Na3 S2 O2 Na1 -177.9(5) 3_434 . . . ?
Na3 S2 O2 Na1 72.6(6) 3_444 . . . ?
O2 S2 O2 Na3 40.6(2) 6 . . 5_666 ?
O3 S2 O2 Na3 -77.7(2) . . . 5_666 ?
C2 S2 O2 Na3 150.99(13) . . . 5_666 ?
Na3 S2 O2 Na3 -0.1(3) 3_434 . . 5_666 ?
Na3 S2 O2 Na3 -109.61(17) 3_444 . . 5_666 ?
O2 S2 O2 Na3 150.17(8) 6 . . 3_444 ?
O3 S2 O2 Na3 31.87(17) . . . 3_444 ?
C2 S2 O2 Na3 -99.40(13) . . . 3_444 ?
Na3 S2 O2 Na3 109.61(17) 5_666 . . 3_444 ?
Na3 S2 O2 Na3 109.49(17) 3_434 . . 3_444 ?
O2 S2 O3 Na2 133.26(19) 6 . . . ?
O2 S2 O3 Na2 -133.26(19) . . . . ?
O1 S2 O3 Na2 105.61(14) 6 . . . ?
O1 S2 O3 Na2 -105.61(14) . . . . ?
C2 S2 O3 Na2 0.000(0) . . . . ?
Na3 S2 O3 Na2 180.000(0) 5_666 . . . ?
Na3 S2 O3 Na2 99.12(6) 3_434 . . . ?
Na3 S2 O3 Na2 -99.12(6) 3_444 . . . ?
O2 S2 O3 Na1 -46.74(19) 6 . . 7 ?
O2 S2 O3 Na1 46.74(19) . . . 7 ?
O1 S2 O3 Na1 -74.39(14) 6 . . 7 ?
O1 S2 O3 Na1 74.39(14) . . . 7 ?
C2 S2 O3 Na1 180.0 . . . 7 ?
Na3 S2 O3 Na1 0.000(0) 5_666 . . 7 ?
Na3 S2 O3 Na1 -80.88(6) 3_434 . . 7 ?
Na3 S2 O3 Na1 80.88(6) 3_444 . . 7 ?
O2 S2 O3 Na3 -127.62(19) 6 . . 3_444 ?
O2 S2 O3 Na3 -34.1(2) . . . 3_444 ?
O1 S2 O3 Na3 -155.27(14) 6 . . 3_444 ?
O1 S2 O3 Na3 -6.49(15) . . . 3_444 ?
C2 S2 O3 Na3 99.12(6) . . . 3_444 ?
Na3 S2 O3 Na3 -80.88(6) 5_666 . . 3_444 ?
Na3 S2 O3 Na3 -161.76(11) 3_434 . . 3_444 ?
O2 S2 O3 Na3 34.1(2) 6 . . 3_434 ?
O2 S2 O3 Na3 127.62(19) . . . 3_434 ?
O1 S2 O3 Na3 6.48(15) 6 . . 3_434 ?
O1 S2 O3 Na3 155.27(14) . . . 3_434 ?
C2 S2 O3 Na3 -99.12(6) . . . 3_434 ?
Na3 S2 O3 Na3 80.88(6) 5_666 . . 3_434 ?
Na3 S2 O3 Na3 161.76(11) 3_444 . . 3_434 ?
O5 S1 O4 Na1 148.3(2) . . . . ?
O4 S1 O4 Na1 -86.1(2) 6_575 . . . ?
C1 S1 O4 Na1 31.3(3) . . . . ?
Na3 S1 O4 Na1 -98.6(2) 5_676 . . . ?
O5 S1 O4 Na2 -11.81(18) . . . 3 ?
O4 S1 O4 Na2 113.79(14) 6_575 . . 3 ?
C1 S1 O4 Na2 -128.80(15) . . . 3 ?
Na3 S1 O4 Na2 101.29(12) 5_676 . . 3 ?
O5 S1 O4 Na3 -113.10(13) . . . 5_676 ?
O4 S1 O4 Na3 12.50(16) 6_575 . . 5_676 ?
C1 S1 O4 Na3 129.91(13) . . . 5_676 ?
O4 S1 O5 Na3 62.69(10) . . . . ?
O4 S1 O5 Na3 -62.69(10) 6_575 . . . ?
C1 S1 O5 Na3 180.000(1) . . . . ?
Na3 S1 O5 Na3 0.000(1) 5_676 . . . ?
